data_7029541
loop_
_publ_author_name
'Neil, Emily R.'
'Funk, Alexander M.'
'Yufit, Dmitry S.'
'Parker, David'

_publ_section_title
;
 Synthesis, stereocontrol and structural studies of highly luminescent
 chiral tris-amidepyridyl-triazacyclononane lanthanide complexes.
;
_journal_issue 14
_journal_name_full 'Dalton transactions (Cambridge, England : 2003)'
_journal_page_first 5490
_journal_page_last 5504
_journal_paper_doi 10.1039/c3dt53000k
_journal_volume 43
_journal_year 2014
_chemical_absolute_configuration ad
_chemical_formula_moiety 'C51 H57 Eu1 N9 O3, 3(C F3 O3 S)'
_chemical_formula_sum 'C54 H57 Eu F9 N9 O12 S3'
_chemical_formula_weight 1443.22
_chemical_name_systematic
;
 ? 
;
_space_group_crystal_system trigonal
_space_group_IT_number 146
_space_group_name_Hall 'R 3'
_space_group_name_H-M_alt 'R 3'
_symmetry_space_group_name_Hall 'R 3'
_symmetry_space_group_name_H-M 'R 3 :H'
_atom_sites_solution_hydrogens geom
_atom_sites_solution_primary direct
_atom_sites_solution_secondary difmap
_audit_creation_date 2012-12-21
_audit_creation_method
;
  Olex2 1.2-beta
  (compiled Dec  5 2012 16:20:19, GUI svn.r4385)
;
_cell_angle_alpha 90.00
_cell_angle_beta 90.00
_cell_angle_gamma 120.00
_cell_formula_units_Z 3
_cell_length_a 21.6392(5)
_cell_length_b 21.6392(5)
_cell_length_c 11.4683(4)
_cell_measurement_reflns_used 8513
_cell_measurement_temperature 120
_cell_measurement_theta_max 26.24
_cell_measurement_theta_min 2.81
_cell_volume 4650.6(2)
_computing_cell_refinement 'SAINT v6.45A (Bruker, 2003)'
_computing_data_collection 'SMART v5.625 (Bruker, 2001)'
_computing_data_reduction 'SAINT v6.45A (Bruker, 2003)'
_computing_molecular_graphics
;
O. V. Dolomanov, L. J. Bourhis, R. J. Gildea, J. A. K. Howard and H. Puschmann,
OLEX2: a complete structure solution, refinement and analysis program.
J. Appl. Cryst. (2009). 42, 339-341.
;
_computing_publication_material
;
O. V. Dolomanov, L. J. Bourhis, R. J. Gildea, J. A. K. Howard and H. Puschmann,
OLEX2: a complete structure solution, refinement and analysis program.
J. Appl. Cryst. (2009). 42, 339-341.
;
_computing_structure_refinement
;
XL, G.M. Sheldrick, Acta Cryst.
(2008). A64, 112-122
;
_computing_structure_solution
;
XS, G.M. Sheldrick, Acta Cryst.
(2008). A64, 112-122
;
_diffrn_ambient_temperature 120
_diffrn_detector 'CCD area detector'
_diffrn_detector_area_resol_mean 5.6
_diffrn_detector_type 'Bruker SMART CCD 6000 area detector'
_diffrn_measured_fraction_theta_full 1.000
_diffrn_measured_fraction_theta_max 1.000
_diffrn_measurement_device 'three-circle diffractometer'
_diffrn_measurement_device_type 'Bruker SMART CCD 6000 area detector'
_diffrn_measurement_method '\w scans'
_diffrn_radiation_monochromator graphite
_diffrn_radiation_probe x-ray
_diffrn_radiation_type MoK\a
_diffrn_radiation_wavelength 0.71073
_diffrn_radiation_xray_symbol K-L~3~
_diffrn_reflns_av_R_equivalents 0.0336
_diffrn_reflns_av_unetI/netI 0.0409
_diffrn_reflns_limit_h_max 31
_diffrn_reflns_limit_h_min -31
_diffrn_reflns_limit_k_max 31
_diffrn_reflns_limit_k_min -31
_diffrn_reflns_limit_l_max 16
_diffrn_reflns_limit_l_min -16
_diffrn_reflns_number 62469
_diffrn_reflns_theta_full 29.50
_diffrn_reflns_theta_max 31.03
_diffrn_reflns_theta_min 1.09
_diffrn_source 'sealed X-ray tube'
_diffrn_source_current 35.0
_diffrn_source_power 1.75
_diffrn_source_target Mo
_diffrn_source_type 'sealed X-ray tube'
_diffrn_source_voltage 50.0
_exptl_absorpt_coefficient_mu 1.205
_exptl_absorpt_correction_T_max 0.8621
_exptl_absorpt_correction_T_min 0.1134
_exptl_absorpt_correction_type multi-scan
_exptl_absorpt_process_details
;
SADABS-2006/1 (Bruker,2006) was used for absorption correction.
R(int) was 0.0488 before and 0.0286 after correction.
The Ratio of minimum to maximum transmission is 0.1315.
The \l/2 correction factor is 0.0015.
;
_exptl_crystal_colour 'clear light colourless'
_exptl_crystal_colour_lustre clear
_exptl_crystal_colour_modifier light
_exptl_crystal_colour_primary colourless
_exptl_crystal_density_diffrn 1.546
_exptl_crystal_density_method 'not measured'
_exptl_crystal_description prism
_exptl_crystal_F_000 2196
_exptl_crystal_size_max 0.28
_exptl_crystal_size_mid 0.12
_exptl_crystal_size_min 0.08
_refine_diff_density_max 1.768
_refine_diff_density_min -0.446
_refine_diff_density_rms 0.090
_refine_ls_abs_structure_details 'Flack H D (1983), Acta Cryst. A39, 876-881'
_refine_ls_abs_structure_Flack -0.013(11)
_refine_ls_extinction_method none
_refine_ls_goodness_of_fit_ref 1.026
_refine_ls_hydrogen_treatment mixed
_refine_ls_matrix_type full
_refine_ls_number_parameters 265
_refine_ls_number_reflns 5722
_refine_ls_number_restraints 18
_refine_ls_restrained_S_all 1.035
_refine_ls_R_factor_all 0.0417
_refine_ls_R_factor_gt 0.0412
_refine_ls_shift/su_max 0.000
_refine_ls_shift/su_mean 0.000
_refine_ls_structure_factor_coef Fsqd
_refine_ls_weighting_details 'calc w=1/[\s^2^(Fo^2^)+(0.0650P)^2^+10.0000P] where P=(Fo^2^+2Fc^2^)/3'
_refine_ls_weighting_scheme calc
_refine_ls_wR_factor_gt 0.1043
_refine_ls_wR_factor_ref 0.1049
_reflns_number_gt 5684
_reflns_number_total 5722
_reflns_threshold_expression >2sigma(I)
_cod_data_source_file c3dt53000k2.cif
_cod_data_source_block S_[EuL1]_12srv245
_cod_database_code 7029541
_olex2_refinement_description
;
1. Fixed Uiso
 At 1.2 times of:
  H5 of C5, H6 of C6, {H1A,H1B} of C1, H13 of C13, H10 of C10, H12 of C12,
  H14 of C14, H7 of C7, H16 of C16, {H2A,H2B} of C2, H15 of C15, {H3A,H3B} of C3
 At 1.5 times of:
  {H17A,H17B,H17C} of C17
2. Restrained distances
 S1-C1S \~ S1-C1SA
 with sigma of 0.01
 F1-C1S \~ F3-C1S \~ F1A-C1SA \~ F2-C1S \~ F2A-C1SA \~ F3A-C1SA
 with sigma of 0.01
 S1-O4A \~ S1-O4
 with sigma of 0.01
3. Others
 Fixed Sof: F1(0.5) F1A(0.5) F2(0.5) F2A(0.5) F3(0.5) F3A(0.5) O4(0.5)
 O4A(0.5) C1S(0.5) C1SA(0.5)
4.a Ternary CH refined with riding coordinates:
 C10(H10)
4.b Secondary CH2 refined with riding coordinates:
 C1(H1A,H1B), C2(H2A,H2B), C3(H3A,H3B)
4.c Aromatic/amide H refined with riding coordinates:
 C5(H5), C6(H6), C7(H7), C12(H12), C13(H13), C14(H14), C15(H15), C16(H16)
4.d Idealised Me refined as rotating group:
 C17(H17A,H17B,H17C)
;

loop_
_space_group_symop_id
_space_group_symop_operation_xyz
1 'x, y, z'
2 '-y, x-y, z'
3 '-x+y, -x, z'
4 'x+2/3, y+1/3, z+1/3'
5 '-y+2/3, x-y+1/3, z+1/3'
6 '-x+y+2/3, -x+1/3, z+1/3'
7 'x+1/3, y+2/3, z+2/3'
8 '-y+1/3, x-y+2/3, z+2/3'
9 '-x+y+1/3, -x+2/3, z+2/3'

loop_
_atom_site_label
_atom_site_type_symbol
_atom_site_fract_x
_atom_site_fract_y
_atom_site_fract_z
_atom_site_U_iso_or_equiv
_atom_site_adp_type
_atom_site_occupancy
_atom_site_symmetry_multiplicity
_atom_site_calc_flag
_atom_site_refinement_flags
_atom_site_disorder_assembly
_atom_site_disorder_group
Eu1 Eu 0.3333 0.6667 0.183270(13) 0.03003(8) Uani 1 3 d S . .
O1 O 0.42741(14) 0.68575(15) 0.0508(2) 0.0343(5) Uani 1 1 d . . .
N1 N 0.35298(19) 0.75235(18) 0.3593(3) 0.0353(6) Uani 1 1 d . . .
N2 N 0.44253(17) 0.79279(17) 0.1759(3) 0.0321(6) Uani 1 1 d . . .
N3 N 0.53717(19) 0.7461(2) -0.0254(3) 0.0368(7) Uani 1 1 d . . .
C1 C 0.4046(3) 0.7544(3) 0.4497(4) 0.0427(9) Uani 1 1 d . . .
H1A H 0.3783 0.7316 0.5203 0.051 Uiso 1 1 calc R . .
H1B H 0.4383 0.8038 0.4683 0.051 Uiso 1 1 calc R . .
C2 C 0.2822(2) 0.7282(2) 0.4118(4) 0.0422(9) Uani 1 1 d . . .
H2A H 0.2522 0.7343 0.3557 0.051 Uiso 1 1 calc R . .
H2B H 0.2877 0.7578 0.4790 0.051 Uiso 1 1 calc R . .
C3 C 0.3806(3) 0.8255(2) 0.3128(4) 0.0378(8) Uani 1 1 d . . .
H3A H 0.3931 0.8590 0.3767 0.045 Uiso 1 1 calc R . .
H3B H 0.3440 0.8273 0.2665 0.045 Uiso 1 1 calc R . .
C4 C 0.4450(2) 0.8458(2) 0.2390(3) 0.0362(7) Uani 1 1 d . . .
C5 C 0.5019(3) 0.9155(2) 0.2349(4) 0.0472(10) Uani 1 1 d . . .
H5 H 0.5031 0.9510 0.2823 0.057 Uiso 1 1 calc R . .
C6 C 0.5571(3) 0.9301(2) 0.1567(5) 0.0513(11) Uani 1 1 d . . .
H6 H 0.5959 0.9761 0.1504 0.062 Uiso 1 1 calc R . .
C7 C 0.5535(2) 0.8755(3) 0.0885(4) 0.0462(10) Uani 1 1 d . . .
H7 H 0.5893 0.8846 0.0348 0.055 Uiso 1 1 calc R . .
C8 C 0.4961(2) 0.8073(2) 0.1013(4) 0.0333(7) Uani 1 1 d . . .
C9 C 0.4848(2) 0.7418(2) 0.0385(3) 0.0335(7) Uani 1 1 d . . .
C10 C 0.5319(2) 0.6839(2) -0.0862(3) 0.0392(8) Uani 1 1 d . . .
H10 H 0.4827 0.6543 -0.1138 0.047 Uiso 1 1 calc R . .
C11 C 0.5492(2) 0.6392(3) -0.0060(4) 0.0398(8) Uani 1 1 d . . .
C12 C 0.5260(3) 0.5689(3) -0.0368(4) 0.0482(10) Uani 1 1 d . . .
H12 H 0.4986 0.5497 -0.1036 0.058 Uiso 1 1 calc R . .
C13 C 0.5437(3) 0.5268(3) 0.0323(5) 0.0591(13) Uani 1 1 d . . .
H13 H 0.5283 0.4799 0.0107 0.071 Uiso 1 1 calc R . .
C14 C 0.5838(3) 0.5540(3) 0.1323(5) 0.0541(12) Uani 1 1 d . . .
H14 H 0.5956 0.5257 0.1777 0.065 Uiso 1 1 calc R . .
C15 C 0.6062(3) 0.6234(3) 0.1643(4) 0.0492(10) Uani 1 1 d . . .
H15 H 0.6327 0.6419 0.2321 0.059 Uiso 1 1 calc R . .
C16 C 0.5891(2) 0.6660(3) 0.0950(4) 0.0433(9) Uani 1 1 d . . .
H16 H 0.6048 0.7130 0.1170 0.052 Uiso 1 1 calc R . .
C17 C 0.5814(3) 0.7105(3) -0.1930(4) 0.0533(12) Uani 1 1 d . . .
H17A H 0.5627 0.7296 -0.2495 0.080 Uiso 1 1 calc R . .
H17B H 0.5843 0.6714 -0.2269 0.080 Uiso 1 1 calc R . .
H17C H 0.6282 0.7470 -0.1694 0.080 Uiso 1 1 calc R . .
H3 H 0.578(3) 0.785(3) -0.023(4) 0.027(10) Uiso 1 1 d . . .
S1 S 0.74493(6) 0.89771(9) -0.03681(11) 0.0566(3) Uani 1 1 d D . .
F1 F 0.8015(5) 0.9690(6) 0.1464(7) 0.085(2) Uiso 0.50 1 d PD A 1
F1A F 0.7785(6) 0.9912(6) 0.1386(8) 0.089(2) Uiso 0.50 1 d PD B 2
F2 F 0.7390(6) 1.0002(6) 0.0548(10) 0.093(3) Uiso 0.50 1 d PD A 1
F2A F 0.7155(5) 1.0006(5) 0.0117(8) 0.075(2) Uiso 0.50 1 d PD B 2
F3 F 0.8428(5) 1.0278(5) -0.0106(8) 0.075(2) Uiso 0.50 1 d PD A 1
F3A F 0.8229(5) 1.0389(4) -0.0246(8) 0.072(2) Uiso 0.50 1 d PD B 2
O2 O 0.68056(19) 0.8502(2) 0.0270(3) 0.0612(10) Uani 1 1 d . C .
O3 O 0.7345(3) 0.9130(4) -0.1527(4) 0.0799(16) Uani 1 1 d . C .
O4 O 0.7993(4) 0.8751(4) -0.0377(7) 0.0496(15) Uiso 0.50 1 d PD C 1
O4A O 0.8073(4) 0.8964(6) 0.0047(9) 0.068(2) Uiso 0.50 1 d PD C 2
C1S C 0.7855(5) 0.9793(5) 0.0417(7) 0.059(3) Uiso 0.50 1 d PD A 1
C1SA C 0.7667(5) 0.9841(4) 0.0243(7) 0.054(2) Uiso 0.50 1 d PD B 2

loop_
_atom_site_aniso_label
_atom_site_aniso_U_11
_atom_site_aniso_U_22
_atom_site_aniso_U_33
_atom_site_aniso_U_23
_atom_site_aniso_U_13
_atom_site_aniso_U_12
Eu1 0.02829(9) 0.02829(9) 0.03352(13) 0.000 0.000 0.01414(5)
O1 0.0317(12) 0.0317(13) 0.0387(13) -0.0060(10) 0.0004(10) 0.0152(11)
N1 0.0379(16) 0.0345(15) 0.0339(15) -0.0040(12) 0.0034(12) 0.0184(13)
N2 0.0279(14) 0.0283(14) 0.0366(15) -0.0029(11) 0.0026(11) 0.0114(11)
N3 0.0309(15) 0.0405(17) 0.0365(16) -0.0049(13) 0.0006(12) 0.0159(14)
C1 0.046(2) 0.045(2) 0.0357(19) -0.0074(16) -0.0025(16) 0.0215(18)
C2 0.042(2) 0.046(2) 0.042(2) -0.0009(17) 0.0090(16) 0.0241(18)
C3 0.040(2) 0.0322(19) 0.043(2) -0.0054(15) 0.0018(18) 0.0193(17)
C4 0.0385(19) 0.0310(17) 0.0366(18) -0.0029(14) -0.0003(14) 0.0155(15)
C5 0.052(2) 0.0283(18) 0.052(2) -0.0047(16) -0.0006(19) 0.0132(18)
C6 0.047(2) 0.0306(19) 0.056(3) -0.0027(18) 0.005(2) 0.0041(17)
C7 0.039(2) 0.041(2) 0.048(2) -0.0019(17) 0.0084(17) 0.0118(17)
C8 0.0288(16) 0.0298(17) 0.0375(18) -0.0020(15) 0.0006(13) 0.0119(14)
C9 0.0332(18) 0.036(2) 0.0342(18) -0.0051(15) -0.0020(13) 0.0196(16)
C10 0.041(2) 0.048(2) 0.0319(17) -0.0066(15) 0.0006(14) 0.0254(18)
C11 0.0364(19) 0.054(2) 0.0363(18) -0.0040(16) 0.0036(14) 0.0285(18)
C12 0.056(3) 0.060(3) 0.036(2) -0.0103(18) -0.0015(18) 0.035(2)
C13 0.070(3) 0.059(3) 0.062(3) -0.011(2) 0.002(3) 0.042(3)
C14 0.063(3) 0.066(3) 0.052(3) 0.005(2) 0.008(2) 0.046(3)
C15 0.046(2) 0.062(3) 0.045(2) -0.003(2) -0.0033(18) 0.031(2)
C16 0.040(2) 0.054(2) 0.041(2) -0.0078(17) -0.0047(16) 0.0265(19)
C17 0.068(3) 0.075(3) 0.036(2) -0.009(2) 0.003(2) 0.050(3)
S1 0.0346(5) 0.0733(8) 0.0456(6) 0.0184(6) 0.0047(4) 0.0147(5)
O2 0.0348(16) 0.076(3) 0.052(2) 0.0118(18) 0.0063(14) 0.0121(16)
O3 0.059(2) 0.123(5) 0.049(2) 0.027(3) 0.0058(18) 0.039(3)

loop_
_atom_type_symbol
_atom_type_description
_atom_type_scat_dispersion_real
_atom_type_scat_dispersion_imag
_atom_type_scat_source
C C 0.0033 0.0016 'International Tables Vol C Tables 4.2.6.8 and 6.1.1.4'
H H 0.0000 0.0000 'International Tables Vol C Tables 4.2.6.8 and 6.1.1.4'
Eu Eu -0.1578 3.6682 'International Tables Vol C Tables 4.2.6.8 and 6.1.1.4'
F F 0.0171 0.0103 'International Tables Vol C Tables 4.2.6.8 and 6.1.1.4'
N N 0.0061 0.0033 'International Tables Vol C Tables 4.2.6.8 and 6.1.1.4'
O O 0.0106 0.0060 'International Tables Vol C Tables 4.2.6.8 and 6.1.1.4'
S S 0.1246 0.1234 'International Tables Vol C Tables 4.2.6.8 and 6.1.1.4'

loop_
_geom_angle_atom_site_label_1
_geom_angle_atom_site_label_2
_geom_angle_atom_site_label_3
_geom_angle
_geom_angle_site_symmetry_1
_geom_angle_site_symmetry_3
O1 Eu1 O1 84.33(10) 3_565 .
O1 Eu1 O1 84.34(10) 2_665 .
O1 Eu1 O1 84.34(10) 2_665 3_565
O1 Eu1 N1 91.78(11) 3_565 2_665
O1 Eu1 N1 152.28(10) . 2_665
O1 Eu1 N1 122.68(10) 2_665 2_665
O1 Eu1 N1 91.78(10) . 3_565
O1 Eu1 N1 122.67(10) 3_565 3_565
O1 Eu1 N1 122.67(10) . .
O1 Eu1 N1 152.28(10) 3_565 .
O1 Eu1 N1 91.78(10) 2_665 .
O1 Eu1 N1 152.28(10) 2_665 3_565
O1 Eu1 N2 68.83(10) . 3_565
O1 Eu1 N2 138.76(10) 3_565 .
O1 Eu1 N2 68.83(10) 2_665 .
O1 Eu1 N2 138.76(10) . 2_665
O1 Eu1 N2 68.84(10) 3_565 2_665
O1 Eu1 N2 63.02(10) 2_665 2_665
O1 Eu1 N2 63.02(10) 3_565 3_565
O1 Eu1 N2 138.76(10) 2_665 3_565
O1 Eu1 N2 63.02(10) . .
N1 Eu1 N1 67.33(12) 2_665 3_565
N1 Eu1 N1 67.34(12) 2_665 .
N1 Eu1 N1 67.33(12) . 3_565
N2 Eu1 N1 62.43(10) 2_665 2_665
N2 Eu1 N1 128.87(11) 2_665 3_565
N2 Eu1 N1 84.92(11) . 3_565
N2 Eu1 N1 62.43(10) 3_565 3_565
N2 Eu1 N1 128.87(11) . 2_665
N2 Eu1 N1 84.92(11) 2_665 .
N2 Eu1 N1 62.43(10) . .
N2 Eu1 N1 128.87(11) 3_565 .
N2 Eu1 N1 84.92(11) 3_565 2_665
N2 Eu1 N2 119.891(9) 2_665 .
N2 Eu1 N2 119.891(9) 2_665 3_565
N2 Eu1 N2 119.892(10) . 3_565
C9 O1 Eu1 126.1(3) . .
C1 N1 Eu1 113.9(2) . .
C2 N1 Eu1 106.9(2) . .
C2 N1 C1 110.6(3) . .
C2 N1 C3 108.5(3) . .
C3 N1 Eu1 108.2(2) . .
C3 N1 C1 108.6(4) . .
C4 N2 Eu1 121.1(3) . .
C4 N2 C8 119.0(3) . .
C8 N2 Eu1 119.8(3) . .
C9 N3 C10 122.1(4) . .
C9 N3 H3 118(3) . .
C10 N3 H3 120(3) . .
N1 C1 H1A 108.7 . .
N1 C1 H1B 108.7 . .
N1 C1 C2 114.1(3) . 3_565
H1A C1 H1B 107.6 . .
C2 C1 H1A 108.7 3_565 .
C2 C1 H1B 108.7 3_565 .
N1 C2 C1 112.3(4) . 2_665
N1 C2 H2A 109.1 . .
N1 C2 H2B 109.1 . .
C1 C2 H2A 109.1 2_665 .
C1 C2 H2B 109.1 2_665 .
H2A C2 H2B 107.9 . .
N1 C3 H3A 109.7 . .
N1 C3 H3B 109.7 . .
N1 C3 C4 109.7(4) . .
H3A C3 H3B 108.2 . .
C4 C3 H3A 109.7 . .
C4 C3 H3B 109.7 . .
N2 C4 C3 115.0(3) . .
N2 C4 C5 123.2(4) . .
C5 C4 C3 121.7(4) . .
C4 C5 H5 121.4 . .
C4 C5 C6 117.3(4) . .
C6 C5 H5 121.4 . .
C5 C6 H6 120.3 . .
C7 C6 C5 119.5(4) . .
C7 C6 H6 120.3 . .
C6 C7 H7 120.4 . .
C8 C7 C6 119.2(4) . .
C8 C7 H7 120.4 . .
N2 C8 C7 121.8(4) . .
N2 C8 C9 111.8(3) . .
C7 C8 C9 126.4(4) . .
O1 C9 N3 122.8(4) . .
O1 C9 C8 118.8(3) . .
N3 C9 C8 118.3(4) . .
N3 C10 H10 108.3 . .
N3 C10 C11 111.5(3) . .
N3 C10 C17 108.4(4) . .
C11 C10 H10 108.3 . .
C11 C10 C17 112.0(4) . .
C17 C10 H10 108.3 . .
C12 C11 C10 118.5(4) . .
C16 C11 C10 122.9(4) . .
C16 C11 C12 118.6(4) . .
C11 C12 H12 119.9 . .
C11 C12 C13 120.2(5) . .
C13 C12 H12 119.9 . .
C12 C13 H13 119.6 . .
C14 C13 C12 120.8(5) . .
C14 C13 H13 119.6 . .
C13 C14 H14 120.3 . .
C15 C14 C13 119.3(5) . .
C15 C14 H14 120.3 . .
C14 C15 H15 119.9 . .
C14 C15 C16 120.2(5) . .
C16 C15 H15 119.9 . .
C11 C16 C15 120.8(5) . .
C11 C16 H16 119.6 . .
C15 C16 H16 119.6 . .
C10 C17 H17A 109.5 . .
C10 C17 H17B 109.5 . .
C10 C17 H17C 109.5 . .
H17A C17 H17B 109.5 . .
H17A C17 H17C 109.5 . .
H17B C17 H17C 109.5 . .
O2 S1 O4 114.2(4) . .
O2 S1 C1S 105.7(3) . .
O2 S1 C1SA 101.4(3) . .
O3 S1 O2 115.6(3) . .
O3 S1 O4 108.4(4) . .
O3 S1 O4A 125.0(5) . .
O3 S1 C1S 107.6(4) . .
O3 S1 C1SA 96.4(4) . .
O4 S1 C1S 104.6(5) . .
O4 S1 C1SA 120.0(4) . .
O4A S1 O2 113.3(4) . .
O4A S1 O4 24.9(4) . .
O4A S1 C1S 81.3(6) . .
O4A S1 C1SA 97.3(6) . .
C1S S1 C1SA 16.2(4) . .
F1 C1S S1 109.9(7) . .
F1 C1S F2 105.7(9) . .
F1 C1S F3 109.7(9) . .
F2 C1S S1 108.6(7) . .
F3 C1S S1 111.5(7) . .
F3 C1S F2 111.2(10) . .
F1A C1SA S1 115.7(7) . .
F1A C1SA F2A 102.3(8) . .
F2A C1SA S1 114.2(6) . .
F3A C1SA S1 114.0(7) . .
F3A C1SA F1A 106.0(8) . .
F3A C1SA F2A 103.1(8) . .

loop_
_geom_bond_atom_site_label_1
_geom_bond_atom_site_label_2
_geom_bond_distance
_geom_bond_site_symmetry_2
Eu1 O1 2.405(3) .
Eu1 O1 2.405(3) 3_565
Eu1 O1 2.405(3) 2_665
Eu1 N1 2.628(3) 2_665
Eu1 N1 2.628(3) .
Eu1 N1 2.628(3) 3_565
Eu1 N2 2.567(3) 2_665
Eu1 N2 2.567(3) .
Eu1 N2 2.567(3) 3_565
O1 C9 1.235(5) .
N1 C1 1.509(6) .
N1 C2 1.477(5) .
N1 C3 1.484(6) .
N2 C4 1.334(5) .
N2 C8 1.345(5) .
N3 C9 1.313(5) .
N3 C10 1.469(5) .
N3 H3 0.86(5) .
C1 H1A 0.9700 .
C1 H1B 0.9700 .
C1 C2 1.526(6) 3_565
C2 C1 1.526(6) 2_665
C2 H2A 0.9700 .
C2 H2B 0.9700 .
C3 H3A 0.9700 .
C3 H3B 0.9700 .
C3 C4 1.496(6) .
C4 C5 1.392(6) .
C5 H5 0.9300 .
C5 C6 1.399(7) .
C6 H6 0.9300 .
C6 C7 1.386(7) .
C7 H7 0.9300 .
C7 C8 1.381(6) .
C8 C9 1.497(6) .
C10 H10 0.9800 .
C10 C11 1.511(6) .
C10 C17 1.538(7) .
C11 C12 1.389(7) .
C11 C16 1.387(6) .
C12 H12 0.9300 .
C12 C13 1.399(8) .
C13 H13 0.9300 .
C13 C14 1.380(8) .
C14 H14 0.9300 .
C14 C15 1.377(8) .
C15 H15 0.9300 .
C15 C16 1.400(7) .
C16 H16 0.9300 .
C17 H17A 0.9600 .
C17 H17B 0.9600 .
C17 H17C 0.9600 .
S1 O2 1.449(4) .
S1 O3 1.414(4) .
S1 O4 1.482(6) .
S1 O4A 1.445(7) .
S1 C1S 1.775(9) .
S1 C1SA 1.823(8) .
F1 C1S 1.298(8) .
F1A C1SA 1.330(8) .
F2 C1S 1.302(8) .
F2A C1SA 1.332(8) .
F3 C1S 1.302(7) .
F3A C1SA 1.327(7) .

loop_
_geom_hbond_atom_site_label_D
_geom_hbond_atom_site_label_H
_geom_hbond_atom_site_label_A
_geom_hbond_distance_DH
_geom_hbond_distance_HA
_geom_hbond_distance_DA
_geom_hbond_angle_DHA
N3 H3 O2 0.86(5) 2.03(5) 2.841(5) 156(4)

loop_
_smtbx_masks_void_nr
_smtbx_masks_void_average_x
_smtbx_masks_void_average_y
_smtbx_masks_void_average_z
_smtbx_masks_void_volume
_smtbx_masks_void_count_electrons
1 0.000 0.000 0.110 71.1 12.4
2 0.333 0.667 0.776 71.1 12.4
3 0.667 0.333 0.443 71.1 12.4
